data_7105247
loop_
_publ_author_name
'Zhang, Jiahui'
'Wu, Xiangxiang'
'Yamato, Kazuhiro'
'Liu, Futao'
'Su, Tianyi'
'Zheng, Chong'
'He, Lan'
'Gong, Bing'

_publ_section_title
;
 A hydrogen bonding motif for forming extended assemblies.
;
_journal_issue 7
_journal_name_full 'Chemical communications (Cambridge, England)'
_journal_page_first 1062
_journal_page_last 1064
_journal_paper_doi 10.1039/b924008j
_journal_volume 46
_journal_year 2010
_chemical_formula_sum 'C11 H14 N2 O2'
_chemical_formula_weight 206.24
_chemical_name_common 2a
_space_group_IT_number 4
_symmetry_cell_setting monoclinic
_symmetry_space_group_name_Hall 'P 2yb'
_symmetry_space_group_name_H-M 'P 1 21 1'
_atom_sites_solution_hydrogens geom
_atom_sites_solution_primary direct
_atom_sites_solution_secondary difmap
_audit_creation_method SHELXL-97
_cell_angle_alpha 90.000(5)
_cell_angle_beta 96.382(5)
_cell_angle_gamma 90.000(5)
_cell_formula_units_Z 2
_cell_length_a 6.545(5)
_cell_length_b 9.091(5)
_cell_length_c 9.249(5)
_cell_measurement_reflns_used 65
_cell_measurement_temperature 293(2)
_cell_measurement_theta_max 23
_cell_measurement_theta_min -23
_cell_volume 546.9(6)
_computing_cell_refinement 'SMART and SAINT (Siemens, 1995)'
_computing_data_collection 'SMART (Siemens, 1995)'
_computing_data_reduction 'SAINT (Siemens, 1995)'
_computing_molecular_graphics 'SHELXL-97 (Sheldrick, 1997)'
_computing_publication_material 'SHELXL-97 (Sheldrick, 1997)'
_computing_structure_refinement 'SHELXL-97 (Sheldrick, 1997)'
_computing_structure_solution 'SHELXS-97 (Sheldrick, 1990)'
_diffrn_ambient_temperature 293(2)
_diffrn_detector_area_resol_mean 0
_diffrn_measured_fraction_theta_full 0.974
_diffrn_measured_fraction_theta_max 0.974
_diffrn_measurement_device_type 'Siemens SMART CCD PLATFORM'
_diffrn_measurement_method '\w scans'
_diffrn_radiation_monochromator graphite
_diffrn_radiation_source 'fine-focus sealed tube'
_diffrn_radiation_type MoK\a
_diffrn_radiation_wavelength 0.71073
_diffrn_reflns_av_R_equivalents 0.0226
_diffrn_reflns_av_sigmaI/netI 0.0702
_diffrn_reflns_limit_h_max 8
_diffrn_reflns_limit_h_min -8
_diffrn_reflns_limit_k_max 11
_diffrn_reflns_limit_k_min -11
_diffrn_reflns_limit_l_max 7
_diffrn_reflns_limit_l_min -12
_diffrn_reflns_number 3503
_diffrn_reflns_theta_full 27.93
_diffrn_reflns_theta_max 27.93
_diffrn_reflns_theta_min 2.22
_diffrn_standards_decay_% 0
_diffrn_standards_interval_count 0
_diffrn_standards_interval_time 0
_diffrn_standards_number 0
_exptl_absorpt_coefficient_mu 0.088
_exptl_absorpt_correction_T_max 1.00
_exptl_absorpt_correction_T_min 0.758326
_exptl_absorpt_correction_type multi-scan
_exptl_absorpt_process_details 'SADABS (Sheldrick, 1996)'
_exptl_crystal_colour colorless
_exptl_crystal_density_diffrn 1.252
_exptl_crystal_density_method 'not measured'
_exptl_crystal_description fragment
_exptl_crystal_F_000 220
_exptl_crystal_size_max 0.10
_exptl_crystal_size_mid 0.04
_exptl_crystal_size_min 0.04
_refine_diff_density_max 0.212
_refine_diff_density_min -0.315
_refine_diff_density_rms 0.046
_refine_ls_abs_structure_details 'Flack H D (1983), Acta Cryst. A39, 876-881'
_refine_ls_abs_structure_Flack 3(3)
_refine_ls_extinction_method none
_refine_ls_goodness_of_fit_ref 1.079
_refine_ls_hydrogen_treatment constr
_refine_ls_matrix_type full
_refine_ls_number_parameters 136
_refine_ls_number_reflns 2372
_refine_ls_number_restraints 1
_refine_ls_restrained_S_all 1.079
_refine_ls_R_factor_all 0.0755
_refine_ls_R_factor_gt 0.0739
_refine_ls_shift/su_max 0.010
_refine_ls_shift/su_mean 0.002
_refine_ls_structure_factor_coef Fsqd
_refine_ls_weighting_details 'calc w=1/[\s^2^(Fo^2^)+(0.0264P)^2^+0.4889P] where P=(Fo^2^+2Fc^2^)/3'
_refine_ls_weighting_scheme calc
_refine_ls_wR_factor_gt 0.1655
_refine_ls_wR_factor_ref 0.1666
_reflns_number_gt 2313
_reflns_number_total 2372
_reflns_threshold_expression >2sigma(I)
_cod_data_source_file b924008j.txt
_cod_data_source_block 4
_cod_original_sg_symbol_H-M 'P 21'
_cod_database_code 7105247

loop_
_symmetry_equiv_pos_as_xyz
'x, y, z'
'-x, y+1/2, -z'

loop_
_atom_site_label
_atom_site_type_symbol
_atom_site_fract_x
_atom_site_fract_y
_atom_site_fract_z
_atom_site_U_iso_or_equiv
_atom_site_adp_type
_atom_site_occupancy
_atom_site_symmetry_multiplicity
_atom_site_calc_flag
_atom_site_refinement_flags
_atom_site_disorder_assembly
_atom_site_disorder_group
C005 C 0.0997(5) 0.1954(4) 0.8255(3) 0.0347(7) Uani 1 1 d . . .
C006 C 0.0096(4) 0.2223(4) 0.9519(3) 0.0319(7) Uani 1 1 d . . .
H00A H 0.0727 0.2867 1.0212 0.048 Uiso 1 1 calc R . .
C007 C -0.1724(5) 0.1547(3) 0.9762(3) 0.0312(6) Uani 1 1 d . . .
C008 C -0.2820(5) 0.1994(4) 1.1050(3) 0.0345(7) Uani 1 1 d . . .
C009 C 0.0050(5) 0.0970(4) 0.7234(4) 0.0400(8) Uani 1 1 d . . .
H00B H 0.0639 0.0769 0.6386 0.060 Uiso 1 1 calc R . .
C010 C -0.2690(5) 0.0584(3) 0.8732(4) 0.0344(7) Uani 1 1 d . . .
H01A H -0.3932 0.0142 0.8879 0.052 Uiso 1 1 calc R . .
C011 C 0.0134(6) 0.1101(5) 1.2732(4) 0.0489(9) Uani 1 1 d . . .
H01B H 0.0607 0.0747 1.1849 0.073 Uiso 1 1 calc R . .
H01C H -0.0071 0.0284 1.3357 0.073 Uiso 1 1 calc R . .
H01D H 0.1141 0.1754 1.3215 0.073 Uiso 1 1 calc R . .
C012 C 0.5535(6) 0.3947(5) 0.6999(5) 0.0524(10) Uani 1 1 d . . .
H01E H 0.5849 0.4293 0.6068 0.079 Uiso 1 1 calc R . .
H01F H 0.6572 0.3262 0.7384 0.079 Uiso 1 1 calc R . .
H01G H 0.5500 0.4764 0.7652 0.079 Uiso 1 1 calc R . .
C013 C 0.3474(5) 0.3196(4) 0.6828(4) 0.0421(8) Uani 1 1 d . . .
C014 C -0.1773(6) 0.0296(4) 0.7490(4) 0.0428(9) Uani 1 1 d . . .
H01H H -0.2392 -0.0365 0.6809 0.064 Uiso 1 1 calc R . .
C015 C -0.2723(6) 0.2491(5) 1.3626(4) 0.0559(10) Uani 1 1 d . . .
H01I H -0.3974 0.2997 1.3289 0.084 Uiso 1 1 calc R . .
H01J H -0.1779 0.3167 1.4142 0.084 Uiso 1 1 calc R . .
H01K H -0.3019 0.1706 1.4265 0.084 Uiso 1 1 calc R . .
N002 N -0.1811(4) 0.1890(3) 1.2387(3) 0.0409(7) Uani 1 1 d . . .
N003 N 0.2868(4) 0.2657(4) 0.8084(3) 0.0416(7) Uani 1 1 d . . .
H00C H 0.3720 0.2757 0.8856 0.062 Uiso 1 1 calc R . .
O001 O -0.4580(3) 0.2497(3) 1.0843(3) 0.0512(7) Uani 1 1 d . . .
O004 O 0.2431(5) 0.3107(4) 0.5667(3) 0.0739(10) Uani 1 1 d . . .

loop_
_atom_site_aniso_label
_atom_site_aniso_U_11
_atom_site_aniso_U_22
_atom_site_aniso_U_33
_atom_site_aniso_U_23
_atom_site_aniso_U_13
_atom_site_aniso_U_12
C005 0.0302(14) 0.0446(18) 0.0279(14) 0.0057(14) -0.0026(11) 0.0045(14)
C006 0.0305(13) 0.0371(17) 0.0267(14) -0.0042(13) -0.0035(11) 0.0020(13)
C007 0.0335(14) 0.0351(15) 0.0237(14) 0.0035(12) -0.0023(11) 0.0027(13)
C008 0.0345(15) 0.0387(16) 0.0304(15) -0.0037(14) 0.0044(12) -0.0025(14)
C009 0.0465(19) 0.0457(19) 0.0275(16) -0.0041(14) 0.0027(14) 0.0101(16)
C010 0.0338(15) 0.0300(15) 0.0381(17) 0.0018(13) -0.0015(13) -0.0054(13)
C011 0.0427(19) 0.062(2) 0.0395(19) 0.0045(18) -0.0079(16) 0.0104(17)
C012 0.0419(19) 0.059(2) 0.059(2) 0.013(2) 0.0165(17) 0.0011(18)
C013 0.0372(17) 0.055(2) 0.0351(17) 0.0043(16) 0.0069(14) 0.0052(16)
C014 0.059(2) 0.0336(17) 0.0327(17) -0.0100(14) -0.0092(16) 0.0007(16)
C015 0.060(2) 0.072(3) 0.0364(19) -0.0097(19) 0.0094(17) -0.005(2)
N002 0.0401(14) 0.0537(17) 0.0277(13) -0.0028(13) -0.0014(11) 0.0008(13)
N003 0.0301(12) 0.066(2) 0.0283(13) 0.0022(13) 0.0004(11) 0.0009(14)
O001 0.0332(11) 0.0795(19) 0.0398(13) -0.0028(13) -0.0006(10) 0.0122(13)
O004 0.076(2) 0.110(3) 0.0334(14) 0.0146(17) -0.0031(14) -0.027(2)

loop_
_atom_type_symbol
_atom_type_description
_atom_type_scat_dispersion_real
_atom_type_scat_dispersion_imag
_atom_type_scat_source
C C 0.0033 0.0016 'International Tables Vol C Tables 4.2.6.8 and 6.1.1.4'
H H 0.0000 0.0000 'International Tables Vol C Tables 4.2.6.8 and 6.1.1.4'
N N 0.0061 0.0033 'International Tables Vol C Tables 4.2.6.8 and 6.1.1.4'
O O 0.0106 0.0060 'International Tables Vol C Tables 4.2.6.8 and 6.1.1.4'

loop_
_geom_angle_atom_site_label_1
_geom_angle_atom_site_label_2
_geom_angle_atom_site_label_3
_geom_angle
_geom_angle_site_symmetry_1
_geom_angle_site_symmetry_3
_geom_angle_publ_flag
C006 C005 C009 119.0(3) . . ?
C006 C005 N003 118.1(3) . . ?
C009 C005 N003 122.8(3) . . ?
C007 C006 C005 120.9(3) . . ?
C007 C006 H00A 119.6 . . ?
C005 C006 H00A 119.6 . . ?
C006 C007 C010 120.2(3) . . ?
C006 C007 C008 120.1(3) . . ?
C010 C007 C008 119.3(3) . . ?
O001 C008 N002 121.7(3) . . ?
O001 C008 C007 119.6(3) . . ?
N002 C008 C007 118.7(3) . . ?
C014 C009 C005 119.6(3) . . ?
C014 C009 H00B 120.2 . . ?
C005 C009 H00B 120.2 . . ?
C014 C010 C007 118.9(3) . . ?
C014 C010 H01A 120.6 . . ?
C007 C010 H01A 120.6 . . ?
N002 C011 H01B 109.5 . . ?
N002 C011 H01C 109.5 . . ?
H01B C011 H01C 109.5 . . ?
N002 C011 H01D 109.5 . . ?
H01B C011 H01D 109.5 . . ?
H01C C011 H01D 109.5 . . ?
C013 C012 H01E 109.5 . . ?
C013 C012 H01F 109.5 . . ?
H01E C012 H01F 109.5 . . ?
C013 C012 H01G 109.5 . . ?
H01E C012 H01G 109.5 . . ?
H01F C012 H01G 109.5 . . ?
O004 C013 N003 123.0(3) . . ?
O004 C013 C012 122.3(3) . . ?
N003 C013 C012 114.7(3) . . ?
C010 C014 C009 121.4(3) . . ?
C010 C014 H01H 119.3 . . ?
C009 C014 H01H 119.3 . . ?
N002 C015 H01I 109.5 . . ?
N002 C015 H01J 109.5 . . ?
H01I C015 H01J 109.5 . . ?
N002 C015 H01K 109.5 . . ?
H01I C015 H01K 109.5 . . ?
H01J C015 H01K 109.5 . . ?
C008 N002 C015 119.8(3) . . ?
C008 N002 C011 124.3(3) . . ?
C015 N002 C011 115.8(3) . . ?
C013 N003 C005 126.9(3) . . ?
C013 N003 H00C 116.6 . . ?
C005 N003 H00C 116.6 . . ?

loop_
_geom_bond_atom_site_label_1
_geom_bond_atom_site_label_2
_geom_bond_distance
_geom_bond_site_symmetry_2
_geom_bond_publ_flag
C005 C006 1.388(4) . ?
C005 C009 1.395(5) . ?
C005 N003 1.406(4) . ?
C006 C007 1.381(5) . ?
C006 H00A 0.9300 . ?
C007 C010 1.393(4) . ?
C007 C008 1.513(4) . ?
C008 O001 1.234(4) . ?
C008 N002 1.339(4) . ?
C009 C014 1.385(5) . ?
C009 H00B 0.9300 . ?
C010 C014 1.379(5) . ?
C010 H01A 0.9300 . ?
C011 N002 1.465(4) . ?
C011 H01B 0.9600 . ?
C011 H01C 0.9600 . ?
C011 H01D 0.9600 . ?
C012 C013 1.505(5) . ?
C012 H01E 0.9600 . ?
C012 H01F 0.9600 . ?
C012 H01G 0.9600 . ?
C013 O004 1.210(4) . ?
C013 N003 1.360(4) . ?
C014 H01H 0.9300 . ?
C015 N002 1.456(5) . ?
C015 H01I 0.9600 . ?
C015 H01J 0.9600 . ?
C015 H01K 0.9600 . ?
N003 H00C 0.8600 . ?

loop_
_cod_related_entry_id
_cod_related_entry_database
_cod_related_entry_code
1 ChemSpider 11052375
